data_4106532
loop_
_publ_author_name
'Hei Man Cheng'
'David A. Leigh'
'Francesca Maffei'
'Paul R. McGonigal'
'Alexandra M. Z. Slawin'
'Jhenyi Wu'

_publ_section_title
;
 En Route to a Molecular Sheaf: Active Metal Template Synthesis of a
 [3]Rotaxane with Two Axles Threaded through One Ring
;
_journal_name_full 'Journal of the American Chemical Society'
_journal_page_first 12298
_journal_page_last 12303
_journal_paper_doi 10.1021/ja205167e
_journal_volume 133
_journal_year 2011
_chemical_formula_moiety 'C47 H49 N3 O2'
_chemical_formula_sum 'C47 H49 N3 O2'
_chemical_formula_weight 687.89
_chemical_name_systematic
; 
 ? 
;
_space_group_IT_number 4
_symmetry_cell_setting monoclinic
_symmetry_space_group_name_Hall 'P 2yb'
_symmetry_space_group_name_H-M 'P 1 21 1'
_atom_sites_solution_hydrogens geom
_atom_sites_solution_primary direct
_atom_sites_solution_secondary difmap
_audit_creation_method SHELXL-97
_cell_angle_alpha 90.00
_cell_angle_beta 107.210(7)
_cell_angle_gamma 90.00
_cell_formula_units_Z 4
_cell_length_a 11.463(4)
_cell_length_b 22.062(8)
_cell_length_c 15.984(6)
_cell_measurement_reflns_used 3340
_cell_measurement_temperature 173(2)
_cell_measurement_theta_max 68.3
_cell_measurement_theta_min 21.3
_cell_volume 3861(2)
_computing_cell_refinement 'CrystalClear (Rigaku Corp., 2004)'
_computing_data_collection 'CrystalClear (Rigaku Corp., 2004)'
_computing_data_reduction 'CrystalClear (Rigaku Corp., 2004)'
_computing_molecular_graphics 'Bruker SHELXTL'
_computing_publication_material 'Bruker SHELXTL'
_computing_structure_refinement 'SHELXL-97 (Sheldrick, 1997)'
_computing_structure_solution 'SHELXS-97 (Sheldrick, 1990)'
_diffrn_ambient_temperature 173(2)
_diffrn_measured_fraction_theta_full 0.949
_diffrn_measured_fraction_theta_max 0.939
_diffrn_measurement_device_type CCD
_diffrn_measurement_method '\w scans'
_diffrn_radiation_monochromator confocal
_diffrn_radiation_source 'rotating anode'
_diffrn_radiation_type CuK\a
_diffrn_radiation_wavelength 1.54178
_diffrn_reflns_av_R_equivalents 0.1331
_diffrn_reflns_av_sigmaI/netI 0.0962
_diffrn_reflns_limit_h_max 13
_diffrn_reflns_limit_h_min -13
_diffrn_reflns_limit_k_max 26
_diffrn_reflns_limit_k_min -26
_diffrn_reflns_limit_l_max 18
_diffrn_reflns_limit_l_min -19
_diffrn_reflns_number 49816
_diffrn_reflns_theta_full 67.00
_diffrn_reflns_theta_max 68.34
_diffrn_reflns_theta_min 2.89
_exptl_absorpt_coefficient_mu 0.558
_exptl_absorpt_correction_T_max 1.000
_exptl_absorpt_correction_T_min 0.7584
_exptl_absorpt_correction_type multi-scan
_exptl_absorpt_process_details 'Jacobson, R. (1998) Private communication'
_exptl_crystal_colour Colorless
_exptl_crystal_density_diffrn 1.183
_exptl_crystal_description Platelet
_exptl_crystal_F_000 1472
_exptl_crystal_size_max 0.20
_exptl_crystal_size_mid 0.03
_exptl_crystal_size_min 0.01
_refine_diff_density_max 0.873
_refine_diff_density_min -0.332
_refine_diff_density_rms 0.064
_refine_ls_abs_structure_details 'Flack H D (1983), Acta Cryst. A39, 876-881'
_refine_ls_abs_structure_Flack -0.1(5)
_refine_ls_extinction_method none
_refine_ls_goodness_of_fit_ref 1.129
_refine_ls_hydrogen_treatment constr
_refine_ls_matrix_type full
_refine_ls_number_parameters 937
_refine_ls_number_reflns 13003
_refine_ls_number_restraints 14
_refine_ls_restrained_S_all 1.133
_refine_ls_R_factor_all 0.1409
_refine_ls_R_factor_gt 0.1077
_refine_ls_shift/su_max 0.048
_refine_ls_shift/su_mean 0.003
_refine_ls_structure_factor_coef Fsqd
_refine_ls_weighting_details 'calc w=1/[\s^2^(Fo^2^)+(0.2000P)^2^+0.0000P] where P=(Fo^2^+2Fc^2^)/3'
_refine_ls_weighting_scheme calc
_refine_ls_wR_factor_gt 0.2891
_refine_ls_wR_factor_ref 0.3276
_reflns_number_gt 8798
_reflns_number_total 13003
_reflns_threshold_expression >2sigma(I)
_cod_data_source_file ja205167e_si_002.cif
_cod_data_source_block 1
_cod_database_code 4106532

loop_
_symmetry_equiv_pos_as_xyz
'x, y, z'
'-x, y+1/2, -z'

loop_
_atom_site_label
_atom_site_type_symbol
_atom_site_fract_x
_atom_site_fract_y
_atom_site_fract_z
_atom_site_U_iso_or_equiv
_atom_site_adp_type
_atom_site_occupancy
_atom_site_symmetry_multiplicity
_atom_site_calc_flag
_atom_site_refinement_flags
O1 O 0.0514(5) 0.7946(3) 0.7251(3) 0.0879(15) Uani 1 1 d .
C2 C 0.1665(6) 0.8218(3) 0.7238(4) 0.0706(16) Uani 1 1 d .
H2A H 0.1775 0.8619 0.7529 0.085 Uiso 1 1 calc R
H2B H 0.1688 0.8271 0.6628 0.085 Uiso 1 1 calc R
C3 C 0.2644(7) 0.7786(3) 0.7725(5) 0.0791(19) Uani 1 1 d .
H3A H 0.2572 0.7732 0.8322 0.095 Uiso 1 1 calc R
H3B H 0.3448 0.7975 0.7784 0.095 Uiso 1 1 calc R
C4 C 0.2625(7) 0.7157(3) 0.7306(4) 0.0689(16) Uani 1 1 d .
H4A H 0.3250 0.6899 0.7710 0.083 Uiso 1 1 calc R
H4B H 0.1819 0.6969 0.7237 0.083 Uiso 1 1 calc R
C5 C 0.2862(6) 0.7166(2) 0.6424(4) 0.0613(15) Uani 1 1 d .
C6 C 0.4037(6) 0.7166(3) 0.6349(4) 0.0582(14) Uani 1 1 d .
H6A H 0.4696 0.7172 0.6875 0.070 Uiso 1 1 calc R
N7 N 0.4311(4) 0.7158(2) 0.5594(3) 0.0606(12) Uani 1 1 d .
C8 C 0.3397(6) 0.7168(2) 0.4839(4) 0.0561(14) Uani 1 1 d .
C9 C 0.2158(6) 0.7190(3) 0.4840(4) 0.0642(15) Uani 1 1 d .
H9A H 0.1518 0.7202 0.4303 0.077 Uiso 1 1 calc R
C10 C 0.1894(6) 0.7194(3) 0.5619(4) 0.0653(16) Uani 1 1 d .
H10A H 0.1069 0.7215 0.5626 0.078 Uiso 1 1 calc R
C11 C 0.3723(5) 0.7120(3) 0.4018(3) 0.0547(13) Uani 1 1 d .
N12 N 0.2782(4) 0.7122(2) 0.3238(3) 0.0547(11) Uani 1 1 d .
C13 C 0.3084(5) 0.7053(2) 0.2491(4) 0.0527(13) Uani 1 1 d .
C14 C 0.4275(5) 0.6983(2) 0.2464(4) 0.0517(12) Uani 1 1 d .
H14A H 0.4434 0.6924 0.1919 0.062 Uiso 1 1 calc R
C15 C 0.5251(5) 0.6998(2) 0.3246(4) 0.0560(13) Uani 1 1 d .
C16 C 0.4938(5) 0.7064(3) 0.4019(4) 0.0576(14) Uani 1 1 d .
H16A H 0.5567 0.7072 0.4561 0.069 Uiso 1 1 calc R
C17 C 0.2061(5) 0.7058(2) 0.1661(3) 0.0495(12) Uani 1 1 d .
N18 N 0.2342(4) 0.6867(2) 0.0942(3) 0.0601(12) Uani 1 1 d .
C19 C 0.1465(6) 0.6877(3) 0.0167(4) 0.0611(15) Uani 1 1 d .
H19A H 0.1676 0.6750 -0.0337 0.073 Uiso 1 1 calc R
C20 C 0.0265(6) 0.7064(3) 0.0054(4) 0.076(2) Uani 1 1 d .
C21 C 0.0002(7) 0.7267(4) 0.0824(4) 0.090(3) Uani 1 1 d .
H21A H -0.0797 0.7399 0.0797 0.108 Uiso 1 1 calc R
C22 C 0.0922(6) 0.7268(3) 0.1614(4) 0.0641(16) Uani 1 1 d .
H22A H 0.0760 0.7416 0.2127 0.077 Uiso 1 1 calc R
C23 C -0.0768(10) 0.6953(5) -0.0812(6) 0.114(3) Uani 1 1 d U
H23A H -0.0416 0.6779 -0.1254 0.137 Uiso 1 1 calc R
H23B H -0.1360 0.6657 -0.0707 0.137 Uiso 1 1 calc R
C24 C -0.1404(9) 0.7521(4) -0.1148(6) 0.105(3) Uani 1 1 d .
H24A H -0.0874 0.7777 -0.1392 0.125 Uiso 1 1 calc R
H24B H -0.1576 0.7746 -0.0662 0.125 Uiso 1 1 calc R
C25 C -0.2637(10) 0.7388(5) -0.1880(6) 0.113(3) Uani 1 1 d .
H25A H -0.2959 0.7759 -0.2219 0.135 Uiso 1 1 calc R
H25B H -0.2527 0.7070 -0.2287 0.135 Uiso 1 1 calc R
O26 O -0.3415(6) 0.7190(3) -0.1406(4) 0.108(2) Uani 1 1 d .
C27 C -0.4007(6) 0.7547(3) -0.0967(4) 0.0622(15) Uani 1 1 d .
C28 C -0.4041(6) 0.8169(3) -0.1031(5) 0.0719(17) Uani 1 1 d .
H28A H -0.3580 0.8365 -0.1359 0.086 Uiso 1 1 calc R
C29 C -0.4723(8) 0.8516(3) -0.0634(6) 0.089(2) Uani 1 1 d .
H29A H -0.4706 0.8945 -0.0673 0.106 Uiso 1 1 calc R
C30 C -0.5457(9) 0.8233(4) -0.0162(5) 0.094(2) Uani 1 1 d .
C31 C -0.5326(6) 0.7610(3) -0.0065(4) 0.0753(18) Uani 1 1 d .
H31A H -0.5730 0.7413 0.0300 0.090 Uiso 1 1 calc R
C32 C -0.4647(7) 0.7256(3) -0.0465(5) 0.0763(19) Uani 1 1 d .
H32A H -0.4618 0.6828 -0.0399 0.092 Uiso 1 1 calc R
C33 C -0.6299(11) 0.8637(5) 0.0207(6) 0.121(3) Uani 1 1 d .
H33A H -0.6014 0.9062 0.0219 0.145 Uiso 1 1 calc R
H33B H -0.7134 0.8619 -0.0205 0.145 Uiso 1 1 calc R
C34 C -0.6365(8) 0.8487(4) 0.1059(5) 0.090(2) Uani 1 1 d .
H34A H -0.5528 0.8447 0.1464 0.108 Uiso 1 1 calc R
H34B H -0.6778 0.8090 0.1035 0.108 Uiso 1 1 calc R
C35 C -0.7063(8) 0.8967(4) 0.1414(6) 0.094(2) Uani 1 1 d .
H35A H -0.6639 0.9362 0.1446 0.112 Uiso 1 1 calc R
H35B H -0.7892 0.9013 0.1000 0.112 Uiso 1 1 calc R
C36 C -0.7171(7) 0.8811(3) 0.2319(5) 0.0815(19) Uani 1 1 d .
H36A H -0.7741 0.8464 0.2245 0.098 Uiso 1 1 calc R
H36B H -0.7565 0.9159 0.2516 0.098 Uiso 1 1 calc R
C37 C -0.6006(8) 0.8648(4) 0.3076(5) 0.089(2) Uani 1 1 d .
H37A H -0.6250 0.8567 0.3610 0.107 Uiso 1 1 calc R
H37B H -0.5659 0.8268 0.2921 0.107 Uiso 1 1 calc R
C38 C -0.5025(9) 0.9121(4) 0.3288(6) 0.100(3) Uani 1 1 d .
H38A H -0.5321 0.9485 0.3524 0.120 Uiso 1 1 calc R
H38B H -0.4832 0.9239 0.2746 0.120 Uiso 1 1 calc R
C39 C -0.3861(8) 0.8882(4) 0.3965(5) 0.096(2) Uani 1 1 d .
H39A H -0.3635 0.8491 0.3750 0.115 Uiso 1 1 calc R
H39B H -0.3189 0.9171 0.3997 0.115 Uiso 1 1 calc R
C40 C -0.3958(8) 0.8788(3) 0.4883(5) 0.086(2) Uani 1 1 d .
H40A H -0.4593 0.8479 0.4861 0.104 Uiso 1 1 calc R
H40B H -0.4222 0.9172 0.5091 0.104 Uiso 1 1 calc R
C41 C -0.2764(6) 0.8585(3) 0.5534(4) 0.0714(17) Uani 1 1 d .
C42 C -0.1734(7) 0.8926(3) 0.5716(5) 0.0756(18) Uani 1 1 d .
H42A H -0.1781 0.9310 0.5439 0.091 Uiso 1 1 calc R
C43 C -0.0613(7) 0.8749(3) 0.6284(4) 0.0719(17) Uani 1 1 d .
H43A H 0.0080 0.9005 0.6380 0.086 Uiso 1 1 calc R
C44 C -0.0516(7) 0.8200(3) 0.6704(4) 0.0707(16) Uani 1 1 d .
C45 C -0.1539(8) 0.7832(4) 0.6536(5) 0.097(3) Uani 1 1 d .
H45A H -0.1482 0.7449 0.6814 0.117 Uiso 1 1 calc R
C46 C -0.2625(8) 0.8015(4) 0.5977(5) 0.091(2) Uani 1 1 d .
H46A H -0.3313 0.7755 0.5878 0.110 Uiso 1 1 calc R
C47 C 0.6542(5) 0.6938(3) 0.3230(4) 0.0563(13) Uani 1 1 d .
C48 C 0.7449(6) 0.6713(3) 0.3954(5) 0.0731(18) Uani 1 1 d .
H48A H 0.7260 0.6621 0.4480 0.088 Uiso 1 1 calc R
C49 C 0.8637(7) 0.6621(4) 0.3903(5) 0.083(2) Uani 1 1 d .
H49A H 0.9238 0.6449 0.4387 0.100 Uiso 1 1 calc R
C50 C 0.8944(7) 0.6777(3) 0.3161(6) 0.082(2) Uani 1 1 d .
H50A H 0.9759 0.6726 0.3141 0.099 Uiso 1 1 calc R
C51 C 0.8057(7) 0.7008(3) 0.2445(5) 0.0748(17) Uani 1 1 d .
H51A H 0.8263 0.7113 0.1930 0.090 Uiso 1 1 calc R
C52 C 0.6882(6) 0.7084(3) 0.2473(4) 0.0695(16) Uani 1 1 d .
H52A H 0.6283 0.7239 0.1973 0.083 Uiso 1 1 calc R
O61 O 0.5220(5) 0.0028(3) 0.7589(4) 0.0954(16) Uani 1 1 d .
C62 C 0.6417(9) -0.0207(4) 0.7900(5) 0.096(3) Uani 1 1 d .
H62A H 0.6368 -0.0642 0.8038 0.115 Uiso 1 1 calc R
H62B H 0.6849 0.0004 0.8451 0.115 Uiso 1 1 calc R
C63 C 0.7153(6) -0.0145(3) 0.7276(4) 0.0671(16) Uani 1 1 d .
H63A H 0.6782 -0.0399 0.6755 0.081 Uiso 1 1 calc R
H63B H 0.7987 -0.0300 0.7559 0.081 Uiso 1 1 calc R
C64 C 0.7239(6) 0.0515(3) 0.6979(4) 0.0614(14) Uani 1 1 d .
H64A H 0.6465 0.0728 0.6942 0.074 Uiso 1 1 calc R
H64B H 0.7904 0.0726 0.7423 0.074 Uiso 1 1 calc R
C65 C 0.7475(6) 0.0552(3) 0.6120(3) 0.0552(14) Uani 1 1 d .
C66 C 0.8671(6) 0.0595(3) 0.6039(4) 0.0568(14) Uani 1 1 d .
H66A H 0.9331 0.0613 0.6564 0.068 Uiso 1 1 calc R
N67 N 0.8939(4) 0.0611(2) 0.5287(3) 0.0553(11) Uani 1 1 d .
C68 C 0.7997(5) 0.0591(2) 0.4533(3) 0.0510(12) Uani 1 1 d .
C69 C 0.6796(5) 0.0539(3) 0.4542(4) 0.0563(13) Uani 1 1 d .
H69A H 0.6158 0.0513 0.4005 0.068 Uiso 1 1 calc R
C70 C 0.6522(6) 0.0527(3) 0.5326(3) 0.0567(13) Uani 1 1 d .
H70A H 0.5697 0.0501 0.5331 0.068 Uiso 1 1 calc R
C71 C 0.8344(6) 0.0621(2) 0.3699(3) 0.0543(13) Uani 1 1 d .
N72 N 0.7429(4) 0.05886(19) 0.2944(3) 0.0486(10) Uani 1 1 d .
C73 C 0.7698(5) 0.0635(2) 0.2179(3) 0.0504(13) Uani 1 1 d .
C74 C 0.8894(5) 0.0711(3) 0.2149(3) 0.0528(13) Uani 1 1 d .
H74A H 0.9060 0.0745 0.1603 0.063 Uiso 1 1 calc R
C75 C 0.9856(6) 0.0737(2) 0.2942(4) 0.0543(13) Uani 1 1 d .
C76 C 0.9553(5) 0.0690(2) 0.3716(3) 0.0525(13) Uani 1 1 d .
H76A H 1.0177 0.0704 0.4261 0.063 Uiso 1 1 calc R
C77 C 0.6664(5) 0.0604(2) 0.1367(3) 0.0477(12) Uani 1 1 d .
N78 N 0.6882(4) 0.0803(2) 0.0623(3) 0.0557(11) Uani 1 1 d .
C79 C 0.5950(6) 0.0809(3) -0.0120(3) 0.0565(14) Uani 1 1 d .
H79A H 0.6108 0.0950 -0.0637 0.068 Uiso 1 1 calc R
C80 C 0.4777(5) 0.0623(3) -0.0184(3) 0.0573(14) Uani 1 1 d .
C81 C 0.4576(6) 0.0417(3) 0.0580(4) 0.0600(14) Uani 1 1 d .
H81A H 0.3785 0.0277 0.0564 0.072 Uiso 1 1 calc R
C82 C 0.5495(5) 0.0410(3) 0.1363(3) 0.0561(14) Uani 1 1 d .
H82A H 0.5343 0.0277 0.1887 0.067 Uiso 1 1 calc R
C83 C 0.3737(6) 0.0686(3) -0.1042(3) 0.0664(16) Uani 1 1 d .
H83A H 0.4070 0.0862 -0.1493 0.080 Uiso 1 1 calc R
H83B H 0.3123 0.0973 -0.0949 0.080 Uiso 1 1 calc R
C84 C 0.3096(6) 0.0086(3) -0.1390(4) 0.0628(15) Uani 1 1 d .
H84A H 0.3653 -0.0171 -0.1608 0.075 Uiso 1 1 calc R
H84B H 0.2908 -0.0134 -0.0905 0.075 Uiso 1 1 calc R
C85 C 0.1935(6) 0.0190(3) -0.2116(4) 0.0648(15) Uani 1 1 d .
H85A H 0.2113 0.0444 -0.2574 0.078 Uiso 1 1 calc R
H85B H 0.1616 -0.0204 -0.2384 0.078 Uiso 1 1 calc R
O86 O 0.1032(4) 0.0479(2) -0.1813(3) 0.0663(10) Uani 1 1 d .
C87 C 0.0488(6) 0.0141(3) -0.1285(4) 0.0630(15) Uani 1 1 d .
C88 C -0.0134(6) 0.0473(3) -0.0827(4) 0.0686(16) Uani 1 1 d .
H88A H -0.0135 0.0903 -0.0872 0.082 Uiso 1 1 calc R
C89 C -0.0741(7) 0.0216(3) -0.0319(4) 0.0775(18) Uani 1 1 d .
H89A H -0.1137 0.0464 0.0000 0.093 Uiso 1 1 calc R
C90 C -0.0794(7) -0.0424(4) -0.0254(4) 0.082(2) Uani 1 1 d .
C91 C -0.0154(7) -0.0770(4) -0.0700(5) 0.082(2) Uani 1 1 d .
H91A H -0.0146 -0.1199 -0.0647 0.099 Uiso 1 1 calc R
C92 C 0.0491(6) -0.0488(3) -0.1236(4) 0.0717(17) Uani 1 1 d .
H92A H 0.0911 -0.0725 -0.1551 0.086 Uiso 1 1 calc R
C93 C -0.1562(11) -0.0693(5) 0.0276(7) 0.124(4) Uani 1 1 d .
H93A H -0.2019 -0.0358 0.0448 0.149 Uiso 1 1 calc R
H93B H -0.2171 -0.0966 -0.0112 0.149 Uiso 1 1 calc R
C94 C -0.0961(16) -0.1017(8) 0.1034(7) 0.195(8) Uani 1 1 d .
H94A H -0.0350 -0.0764 0.1457 0.234 Uiso 1 1 calc R
H94B H -0.0560 -0.1386 0.0897 0.234 Uiso 1 1 calc R
C95 C -0.2201(16) -0.1194(9) 0.1414(11) 0.194(6) Uani 1 1 d DU
H95A H -0.2796 -0.0856 0.1296 0.233 Uiso 1 1 calc R
H95B H -0.2619 -0.1564 0.1122 0.233 Uiso 1 1 calc R
C96 C -0.1751(15) -0.1283(8) 0.2257(7) 0.194(8) Uani 1 1 d D
H96A H -0.1403 -0.1697 0.2294 0.233 Uiso 1 1 calc R
H96B H -0.2487 -0.1325 0.2456 0.233 Uiso 1 1 calc R
C97 C -0.0893(13) -0.0966(6) 0.2979(9) 0.144(5) Uani 1 1 d .
H97A H -0.0284 -0.0754 0.2756 0.172 Uiso 1 1 calc R
H97B H -0.1341 -0.0655 0.3208 0.172 Uiso 1 1 calc R
C98 C -0.0260(14) -0.1361(7) 0.3689(10) 0.158(5) Uani 1 1 d .
H98A H 0.0199 -0.1657 0.3443 0.189 Uiso 1 1 calc R
H98B H -0.0892 -0.1593 0.3859 0.189 Uiso 1 1 calc R
C99 C 0.0662(15) -0.1108(7) 0.4565(10) 0.166(6) Uani 1 1 d .
H99A H 0.0295 -0.0747 0.4755 0.199 Uiso 1 1 calc R
H99B H 0.0776 -0.1419 0.5028 0.199 Uiso 1 1 calc R
C100 C 0.1837(12) -0.0945(8) 0.4484(8) 0.154(5) Uani 1 1 d .
H10B H 0.1731 -0.0621 0.4038 0.185 Uiso 1 1 calc R
H10C H 0.2198 -0.1301 0.4277 0.185 Uiso 1 1 calc R
C101 C 0.2744(10) -0.0716(5) 0.5376(7) 0.115(3) Uani 1 1 d .
C102 C 0.3567(9) -0.1086(4) 0.5933(7) 0.098(3) Uani 1 1 d .
H10D H 0.3567 -0.1507 0.5811 0.118 Uiso 1 1 calc R
C103 C 0.4418(8) -0.0851(4) 0.6689(6) 0.095(2) Uani 1 1 d .
H10E H 0.4972 -0.1113 0.7086 0.114 Uiso 1 1 calc R
C104 C 0.4441(8) -0.0238(4) 0.6848(5) 0.082(2) Uani 1 1 d .
C105 C 0.3603(9) 0.0116(5) 0.6292(6) 0.104(3) Uani 1 1 d .
H10F H 0.3587 0.0538 0.6407 0.125 Uiso 1 1 calc R
C106 C 0.2771(11) -0.0124(5) 0.5559(6) 0.127(4) Uani 1 1 d .
H10G H 0.2201 0.0139 0.5174 0.153 Uiso 1 1 calc R
C107 C 1.1175(6) 0.0792(2) 0.2952(4) 0.0551(14) Uani 1 1 d .
C108 C 1.1999(6) 0.1113(3) 0.3576(4) 0.0646(16) Uani 1 1 d .
H10H H 1.1746 0.1300 0.4030 0.077 Uiso 1 1 calc R
C109 C 1.3202(6) 0.1177(3) 0.3573(4) 0.0680(16) Uani 1 1 d .
H10I H 1.3762 0.1405 0.4019 0.082 Uiso 1 1 calc R
C110 C 1.3564(5) 0.0918(3) 0.2940(4) 0.0616(15) Uani 1 1 d .
H11A H 1.4384 0.0970 0.2934 0.074 Uiso 1 1 calc R
C111 C 1.2783(7) 0.0580(4) 0.2300(7) 0.101(3) Uani 1 1 d .
H11B H 1.3066 0.0391 0.1863 0.121 Uiso 1 1 calc R
C112 C 1.1546(6) 0.0512(3) 0.2288(5) 0.081(2) Uani 1 1 d .
H11C H 1.0987 0.0284 0.1842 0.098 Uiso 1 1 calc R

loop_
_atom_site_aniso_label
_atom_site_aniso_U_11
_atom_site_aniso_U_22
_atom_site_aniso_U_33
_atom_site_aniso_U_23
_atom_site_aniso_U_13
_atom_site_aniso_U_12
O1 0.080(3) 0.101(4) 0.086(3) 0.033(3) 0.029(3) 0.002(3)
C2 0.081(5) 0.059(3) 0.070(4) -0.012(3) 0.020(3) -0.005(3)
C3 0.082(5) 0.062(4) 0.093(5) -0.018(3) 0.025(4) 0.004(3)
C4 0.083(5) 0.061(4) 0.059(3) 0.004(3) 0.014(3) 0.005(3)
C5 0.078(5) 0.044(3) 0.060(3) 0.001(2) 0.016(3) 0.006(3)
C6 0.057(4) 0.057(3) 0.055(3) -0.001(2) 0.007(3) 0.007(3)
N7 0.059(3) 0.064(3) 0.051(3) 0.001(2) 0.005(2) 0.009(2)
C8 0.059(4) 0.041(3) 0.066(3) -0.008(2) 0.016(3) 0.004(2)
C9 0.067(4) 0.068(4) 0.058(3) -0.001(3) 0.019(3) 0.000(3)
C10 0.062(4) 0.063(4) 0.071(4) -0.010(3) 0.019(3) -0.009(3)
C11 0.053(4) 0.060(3) 0.047(3) -0.001(2) 0.009(3) 0.009(3)
N12 0.055(3) 0.057(3) 0.046(2) -0.0011(19) 0.006(2) 0.000(2)
C13 0.050(3) 0.049(3) 0.057(3) 0.002(2) 0.011(3) 0.004(2)
C14 0.049(3) 0.048(3) 0.054(3) 0.006(2) 0.010(3) 0.011(2)
C15 0.059(4) 0.041(3) 0.063(3) 0.008(2) 0.010(3) 0.008(2)
C16 0.052(4) 0.056(3) 0.057(3) 0.005(2) 0.003(3) 0.010(3)
C17 0.051(3) 0.049(3) 0.049(3) 0.007(2) 0.016(2) 0.001(2)
N18 0.054(3) 0.069(3) 0.055(3) 0.000(2) 0.011(2) 0.005(2)
C19 0.074(4) 0.060(3) 0.054(3) 0.003(3) 0.027(3) 0.008(3)
C20 0.074(5) 0.084(4) 0.055(3) -0.021(3) -0.006(3) 0.032(4)
C21 0.066(5) 0.140(7) 0.053(4) -0.026(4) 0.003(3) 0.034(4)
C22 0.063(4) 0.076(4) 0.049(3) -0.012(3) 0.011(3) 0.016(3)
C23 0.114(3) 0.114(3) 0.114(3) -0.0007(10) 0.0337(13) 0.0027(10)
C24 0.120(7) 0.097(6) 0.097(6) 0.009(5) 0.033(5) 0.003(5)
C25 0.128(8) 0.117(7) 0.077(5) 0.001(5) 0.006(5) 0.006(6)
O26 0.133(5) 0.104(4) 0.114(4) 0.040(3) 0.079(4) 0.048(4)
C27 0.062(4) 0.058(3) 0.068(4) 0.009(3) 0.021(3) 0.015(3)
C28 0.068(4) 0.052(3) 0.097(5) 0.015(3) 0.027(4) 0.009(3)
C29 0.097(6) 0.063(4) 0.114(6) -0.003(4) 0.045(5) -0.005(4)
C30 0.114(6) 0.090(5) 0.074(4) -0.004(4) 0.023(4) 0.026(5)
C31 0.072(5) 0.089(5) 0.069(4) 0.015(3) 0.027(4) 0.005(4)
C32 0.089(5) 0.063(4) 0.085(4) 0.028(3) 0.039(4) 0.011(3)
C33 0.167(10) 0.097(6) 0.095(6) 0.013(5) 0.033(6) 0.042(6)
C34 0.117(7) 0.069(4) 0.095(5) -0.009(4) 0.049(5) 0.002(4)
C35 0.090(5) 0.093(5) 0.107(6) -0.021(4) 0.043(5) -0.002(4)
C36 0.088(5) 0.063(4) 0.092(5) -0.001(3) 0.023(4) 0.007(4)
C37 0.092(6) 0.070(4) 0.103(5) -0.007(4) 0.025(5) -0.002(4)
C38 0.119(7) 0.076(5) 0.098(5) 0.013(4) 0.021(5) -0.011(5)
C39 0.104(6) 0.091(5) 0.078(5) -0.004(4) 0.004(4) 0.009(5)
C40 0.080(5) 0.069(4) 0.102(6) -0.006(4) 0.014(4) 0.001(4)
C41 0.063(4) 0.068(4) 0.078(4) -0.010(3) 0.012(3) -0.008(3)
C42 0.089(5) 0.054(3) 0.087(4) 0.000(3) 0.029(4) -0.001(3)
C43 0.073(5) 0.058(4) 0.079(4) -0.004(3) 0.015(4) -0.003(3)
C44 0.077(5) 0.072(4) 0.064(4) 0.014(3) 0.024(3) 0.001(3)
C45 0.092(6) 0.092(5) 0.095(5) 0.040(4) 0.008(5) -0.020(4)
C46 0.091(6) 0.092(5) 0.087(5) 0.014(4) 0.019(4) -0.028(4)
C47 0.042(3) 0.053(3) 0.066(3) 0.002(3) 0.004(3) 0.002(2)
C48 0.057(4) 0.087(5) 0.074(4) 0.011(3) 0.017(3) 0.011(3)
C49 0.055(4) 0.100(5) 0.084(5) -0.001(4) 0.005(4) 0.006(4)
C50 0.077(5) 0.061(4) 0.122(6) 0.002(4) 0.048(5) -0.005(3)
C51 0.065(5) 0.075(4) 0.078(4) 0.009(3) 0.012(4) -0.007(3)
C52 0.053(4) 0.080(4) 0.076(4) 0.012(3) 0.018(3) 0.004(3)
O61 0.090(4) 0.116(4) 0.098(4) -0.003(3) 0.055(3) 0.012(3)
C62 0.134(8) 0.080(5) 0.089(5) 0.015(4) 0.057(5) -0.015(5)
C63 0.070(4) 0.064(4) 0.067(4) 0.013(3) 0.020(3) 0.009(3)
C64 0.067(4) 0.053(3) 0.063(3) 0.002(3) 0.018(3) 0.002(3)
C65 0.074(4) 0.049(3) 0.045(3) 0.000(2) 0.020(3) -0.010(3)
C66 0.068(4) 0.051(3) 0.049(3) -0.002(2) 0.015(3) -0.016(3)
N67 0.055(3) 0.062(3) 0.048(2) -0.002(2) 0.014(2) -0.008(2)
C68 0.055(3) 0.049(3) 0.050(3) 0.004(2) 0.017(3) -0.001(2)
C69 0.059(4) 0.061(3) 0.048(3) 0.007(2) 0.014(3) 0.000(3)
C70 0.063(4) 0.051(3) 0.053(3) -0.002(2) 0.013(3) 0.005(3)
C71 0.065(4) 0.048(3) 0.051(3) -0.005(2) 0.020(3) -0.002(3)
N72 0.051(3) 0.045(2) 0.049(2) -0.0046(18) 0.014(2) -0.0051(19)
C73 0.056(4) 0.055(3) 0.040(3) -0.006(2) 0.015(2) -0.001(2)
C74 0.053(4) 0.063(3) 0.047(3) -0.005(2) 0.021(3) 0.010(2)
C75 0.063(4) 0.044(3) 0.062(3) -0.004(2) 0.028(3) -0.004(2)
C76 0.058(4) 0.050(3) 0.050(3) -0.002(2) 0.017(3) 0.001(2)
C77 0.048(3) 0.051(3) 0.046(3) -0.005(2) 0.016(2) -0.005(2)
N78 0.055(3) 0.059(3) 0.050(2) 0.004(2) 0.011(2) 0.001(2)
C79 0.065(4) 0.060(3) 0.044(3) 0.005(2) 0.015(3) -0.007(3)
C80 0.055(4) 0.068(4) 0.050(3) 0.002(3) 0.018(3) -0.014(3)
C81 0.051(3) 0.067(4) 0.060(3) 0.004(3) 0.014(3) -0.011(3)
C82 0.057(4) 0.067(3) 0.046(3) -0.001(2) 0.017(3) -0.003(3)
C83 0.064(4) 0.087(4) 0.041(3) 0.007(3) 0.003(3) -0.007(3)
C84 0.067(4) 0.071(4) 0.051(3) -0.007(3) 0.018(3) -0.002(3)
C85 0.066(4) 0.075(4) 0.048(3) 0.001(3) 0.009(3) -0.004(3)
O86 0.061(3) 0.073(2) 0.066(2) 0.0051(19) 0.020(2) 0.007(2)
C87 0.059(4) 0.071(4) 0.062(3) -0.003(3) 0.022(3) -0.002(3)
C88 0.065(4) 0.072(4) 0.068(4) -0.013(3) 0.019(3) -0.013(3)
C89 0.082(5) 0.085(5) 0.075(4) -0.009(3) 0.037(4) -0.006(4)
C90 0.090(5) 0.107(6) 0.053(3) -0.006(3) 0.027(4) -0.023(4)
C91 0.085(5) 0.073(4) 0.090(5) 0.004(4) 0.027(4) -0.012(4)
C92 0.071(4) 0.078(4) 0.068(4) -0.003(3) 0.023(3) 0.008(3)
C93 0.150(9) 0.123(8) 0.118(8) -0.028(6) 0.067(7) -0.048(7)
C94 0.279(18) 0.231(15) 0.074(6) -0.012(8) 0.052(8) -0.178(15)
C95 0.195(6) 0.194(6) 0.194(6) 0.0002(10) 0.058(2) -0.0011(10)
C96 0.255(17) 0.245(16) 0.112(8) -0.074(9) 0.102(10) -0.168(15)
C97 0.156(10) 0.121(9) 0.177(11) -0.057(9) 0.086(10) -0.083(8)
C98 0.172(12) 0.133(10) 0.155(11) -0.057(9) 0.029(10) 0.026(9)
C99 0.206(14) 0.165(12) 0.180(13) 0.026(10) 0.139(12) 0.021(11)
C100 0.159(11) 0.183(13) 0.142(10) -0.035(9) 0.077(10) -0.024(10)
C101 0.125(8) 0.102(7) 0.117(7) 0.003(5) 0.036(6) 0.047(6)
C102 0.098(7) 0.075(5) 0.131(7) 0.009(5) 0.048(6) 0.011(5)
C103 0.082(6) 0.092(6) 0.113(6) 0.028(5) 0.032(5) 0.003(4)
C104 0.098(6) 0.086(5) 0.083(5) 0.010(4) 0.059(5) 0.008(4)
C105 0.107(7) 0.104(6) 0.092(6) 0.007(5) 0.015(5) 0.034(5)
C106 0.148(9) 0.117(7) 0.098(6) 0.007(5) 0.008(6) 0.080(7)
C107 0.065(4) 0.039(3) 0.064(3) 0.001(2) 0.024(3) 0.006(2)
C108 0.062(4) 0.076(4) 0.057(3) -0.010(3) 0.018(3) -0.012(3)
C109 0.053(4) 0.082(4) 0.064(3) 0.000(3) 0.009(3) -0.020(3)
C110 0.035(3) 0.056(3) 0.091(4) 0.008(3) 0.014(3) 0.000(2)
C111 0.064(5) 0.092(5) 0.164(8) -0.045(5) 0.061(5) -0.009(4)
C112 0.050(4) 0.075(4) 0.119(5) -0.040(4) 0.026(4) -0.002(3)

loop_
_atom_type_symbol
_atom_type_description
_atom_type_scat_dispersion_real
_atom_type_scat_dispersion_imag
_atom_type_scat_source
C C 0.0181 0.0091 'International Tables Vol C Tables 4.2.6.8 and 6.1.1.4'
H H 0.0000 0.0000 'International Tables Vol C Tables 4.2.6.8 and 6.1.1.4'
N N 0.0311 0.0180 'International Tables Vol C Tables 4.2.6.8 and 6.1.1.4'
O O 0.0492 0.0322 'International Tables Vol C Tables 4.2.6.8 and 6.1.1.4'

loop_
_geom_angle_atom_site_label_1
_geom_angle_atom_site_label_2
_geom_angle_atom_site_label_3
_geom_angle
C44 O1 C2 116.0(5)
O1 C2 C3 105.9(6)
O1 C2 H2A 110.6
C3 C2 H2A 110.6
O1 C2 H2B 110.6
C3 C2 H2B 110.6
H2A C2 H2B 108.7
C2 C3 C4 115.8(6)
C2 C3 H3A 108.3
C4 C3 H3A 108.3
C2 C3 H3B 108.3
C4 C3 H3B 108.3
H3A C3 H3B 107.4
C5 C4 C3 114.2(5)
C5 C4 H4A 108.7
C3 C4 H4A 108.7
C5 C4 H4B 108.7
C3 C4 H4B 108.7
H4A C4 H4B 107.6
C6 C5 C10 115.8(5)
C6 C5 C4 121.9(6)
C10 C5 C4 122.3(6)
N7 C6 C5 125.0(5)
N7 C6 H6A 117.5
C5 C6 H6A 117.5
C6 N7 C8 118.8(5)
N7 C8 C9 120.9(5)
N7 C8 C11 117.6(5)
C9 C8 C11 121.4(5)
C10 C9 C8 119.5(6)
C10 C9 H9A 120.3
C8 C9 H9A 120.2
C9 C10 C5 119.9(6)
C9 C10 H10A 120.1
C5 C10 H10A 120.1
N12 C11 C16 120.7(5)
N12 C11 C8 117.8(5)
C16 C11 C8 121.5(5)
C13 N12 C11 117.5(5)
N12 C13 C14 123.6(5)
N12 C13 C17 116.6(5)
C14 C13 C17 119.8(5)
C13 C14 C15 120.0(5)
C13 C14 H14A 120.0
C15 C14 H14A 120.0
C16 C15 C14 116.4(5)
C16 C15 C47 122.8(5)
C14 C15 C47 120.8(5)
C15 C16 C11 121.8(5)
C15 C16 H16A 119.1
C11 C16 H16A 119.1
N18 C17 C22 121.6(5)
N18 C17 C13 115.7(5)
C22 C17 C13 122.7(5)
C17 N18 C19 118.5(5)
N18 C19 C20 124.3(5)
N18 C19 H19A 117.8
C20 C19 H19A 117.8
C19 C20 C21 115.7(5)
C19 C20 C23 122.1(6)
C21 C20 C23 121.3(7)
C22 C21 C20 119.4(6)
C22 C21 H21A 120.3
C20 C21 H21A 120.3
C17 C22 C21 120.4(5)
C17 C22 H22A 119.8
C21 C22 H22A 119.8
C24 C23 C20 110.9(8)
C24 C23 H23A 109.5
C20 C23 H23A 109.5
C24 C23 H23B 109.5
C20 C23 H23B 109.5
H23A C23 H23B 108.1
C23 C24 C25 110.6(8)
C23 C24 H24A 109.5
C25 C24 H24A 109.5
C23 C24 H24B 109.5
C25 C24 H24B 109.5
H24A C24 H24B 108.1
O26 C25 C24 103.4(7)
O26 C25 H25A 111.1
C24 C25 H25A 111.1
O26 C25 H25B 111.1
C24 C25 H25B 111.1
H25A C25 H25B 109.1
C27 O26 C25 126.4(7)
O26 C27 C28 123.1(6)
O26 C27 C32 117.3(6)
C28 C27 C32 119.6(6)
C29 C28 C27 121.8(7)
C29 C28 H28A 119.1
C27 C28 H28A 119.1
C28 C29 C30 120.4(7)
C28 C29 H29A 119.8
C30 C29 H29A 119.8
C31 C30 C29 115.5(7)
C31 C30 C33 125.8(8)
C29 C30 C33 118.7(8)
C32 C31 C30 124.3(7)
C32 C31 H31A 117.8
C30 C31 H31A 117.8
C31 C32 C27 118.0(6)
C31 C32 H32A 121.0
C27 C32 H32A 121.0
C34 C33 C30 116.4(7)
C34 C33 H33A 108.2
C30 C33 H33A 108.2
C34 C33 H33B 108.2
C30 C33 H33B 108.2
H33A C33 H33B 107.3
C33 C34 C35 111.9(7)
C33 C34 H34A 109.2
C35 C34 H34A 109.2
C33 C34 H34B 109.2
C35 C34 H34B 109.2
H34A C34 H34B 107.9
C36 C35 C34 113.0(7)
C36 C35 H35A 109.0
C34 C35 H35A 109.0
C36 C35 H35B 109.0
C34 C35 H35B 109.0
H35A C35 H35B 107.8
C35 C36 C37 119.8(7)
C35 C36 H36A 107.4
C37 C36 H36A 107.4
C35 C36 H36B 107.4
C37 C36 H36B 107.4
H36A C36 H36B 106.9
C38 C37 C36 115.4(7)
C38 C37 H37A 108.4
C36 C37 H37A 108.4
C38 C37 H37B 108.4
C36 C37 H37B 108.4
H37A C37 H37B 107.5
C37 C38 C39 110.9(7)
C37 C38 H38A 109.5
C39 C38 H38A 109.5
C37 C38 H38B 109.5
C39 C38 H38B 109.5
H38A C38 H38B 108.0
C40 C39 C38 115.4(8)
C40 C39 H39A 108.4
C38 C39 H39A 108.4
C40 C39 H39B 108.4
C38 C39 H39B 108.4
H39A C39 H39B 107.5
C39 C40 C41 113.1(7)
C39 C40 H40A 109.0
C41 C40 H40A 109.0
C39 C40 H40B 109.0
C41 C40 H40B 109.0
H40A C40 H40B 107.8
C42 C41 C46 114.8(7)
C42 C41 C40 122.2(6)
C46 C41 C40 123.0(6)
C41 C42 C43 124.1(7)
C41 C42 H42A 118.0
C43 C42 H42A 118.0
C44 C43 C42 119.5(7)
C44 C43 H43A 120.3
C42 C43 H43A 120.3
C43 C44 O1 127.2(6)
C43 C44 C45 118.7(7)
O1 C44 C45 114.0(6)
C46 C45 C44 120.7(7)
C46 C45 H45A 119.6
C44 C45 H45A 119.6
C45 C46 C41 122.2(7)
C45 C46 H46A 118.9
C41 C46 H46A 118.9
C52 C47 C48 117.6(5)
C52 C47 C15 121.4(5)
C48 C47 C15 120.9(5)
C49 C48 C47 120.0(6)
C49 C48 H48A 120.0
C47 C48 H48A 120.0
C50 C49 C48 121.0(7)
C50 C49 H49A 119.5
C48 C49 H49A 119.5
C51 C50 C49 119.4(7)
C51 C50 H50A 120.3
C49 C50 H50A 120.3
C50 C51 C52 120.4(6)
C50 C51 H51A 119.8
C52 C51 H51A 119.8
C51 C52 C47 121.5(6)
C51 C52 H52A 119.3
C47 C52 H52A 119.3
C104 O61 C62 117.4(6)
O61 C62 C63 114.5(6)
O61 C62 H62A 108.6
C63 C62 H62A 108.6
O61 C62 H62B 108.6
C63 C62 H62B 108.6
H62A C62 H62B 107.6
C62 C63 C64 113.1(6)
C62 C63 H63A 109.0
C64 C63 H63A 109.0
C62 C63 H63B 109.0
C64 C63 H63B 109.0
H63A C63 H63B 107.8
C65 C64 C63 112.5(5)
C65 C64 H64A 109.1
C63 C64 H64A 109.1
C65 C64 H64B 109.1
C63 C64 H64B 109.1
H64A C64 H64B 107.8
C70 C65 C66 115.7(5)
C70 C65 C64 121.9(5)
C66 C65 C64 122.4(5)
N67 C66 C65 125.0(5)
N67 C66 H66A 117.5
C65 C66 H66A 117.5
C66 N67 C68 117.8(5)
N67 C68 C69 121.5(5)
N67 C68 C71 115.9(5)
C69 C68 C71 122.5(5)
C70 C69 C68 120.3(5)
C70 C69 H69A 119.8
C68 C69 H69A 119.8
C69 C70 C65 119.6(5)
C69 C70 H70A 120.2
C65 C70 H70A 120.2
N72 C71 C76 122.2(5)
N72 C71 C68 116.9(5)
C76 C71 C68 120.9(5)
C73 N72 C71 118.8(4)
N72 C73 C74 122.0(5)
N72 C73 C77 116.9(5)
C74 C73 C77 121.1(4)
C73 C74 C75 119.2(4)
C73 C74 H74A 120.4
C75 C74 H74A 120.4
C76 C75 C74 117.6(5)
C76 C75 C107 120.7(5)
C74 C75 C107 121.7(5)
C71 C76 C75 120.3(5)
C71 C76 H76A 119.8
C75 C76 H76A 119.8
N78 C77 C82 121.1(5)
N78 C77 C73 116.5(4)
C82 C77 C73 122.3(4)
C77 N78 C79 118.2(5)
N78 C79 C80 124.5(5)
N78 C79 H79A 117.7
C80 C79 H79A 117.7
C81 C80 C79 116.4(5)
C81 C80 C83 122.0(5)
C79 C80 C83 121.5(5)
C80 C81 C82 121.5(5)
C80 C81 H81A 119.3
C82 C81 H81A 119.3
C81 C82 C77 118.3(5)
C81 C82 H82A 120.9
C77 C82 H82A 120.9
C80 C83 C84 114.0(5)
C80 C83 H83A 108.7
C84 C83 H83A 108.7
C80 C83 H83B 108.7
C84 C83 H83B 108.7
H83A C83 H83B 107.6
C85 C84 C83 111.5(5)
C85 C84 H84A 109.3
C83 C84 H84A 109.3
C85 C84 H84B 109.3
C83 C84 H84B 109.3
H84A C84 H84B 108.0
O86 C85 C84 112.0(5)
O86 C85 H85A 109.2
C84 C85 H85A 109.2
O86 C85 H85B 109.2
C84 C85 H85B 109.2
H85A C85 H85B 107.9
C87 O86 C85 117.7(5)
C88 C87 C92 119.7(6)
C88 C87 O86 115.4(6)
C92 C87 O86 124.8(5)
C89 C88 C87 122.7(7)
C89 C88 H88A 118.7
C87 C88 H88A 118.7
C88 C89 C90 120.4(6)
C88 C89 H89A 119.8
C90 C89 H89A 119.8
C91 C90 C89 117.9(6)
C91 C90 C93 123.7(8)
C89 C90 C93 118.4(8)
C90 C91 C92 120.9(7)
C90 C91 H91A 119.6
C92 C91 H91A 119.6
C87 C92 C91 118.3(6)
C87 C92 H92A 120.8
C91 C92 H92A 120.8
C94 C93 C90 117.8(11)
C94 C93 H93A 107.9
C90 C93 H93A 107.9
C94 C93 H93B 107.9
C90 C93 H93B 107.9
H93A C93 H93B 107.2
C93 C94 C95 99.9(13)
C93 C94 H94A 111.8
C95 C94 H94A 111.8
C93 C94 H94B 111.8
C95 C94 H94B 111.8
H94A C94 H94B 109.5
C96 C95 C94 106.2(13)
C96 C95 H95A 110.5
C94 C95 H95A 110.5
C96 C95 H95B 110.5
C94 C95 H95B 110.5
H95A C95 H95B 108.7
C95 C96 C97 135.5(14)
C95 C96 H96A 103.3
C97 C96 H96A 103.3
C95 C96 H96B 103.3
C97 C96 H96B 103.3
H96A C96 H96B 105.2
C98 C97 C96 113.4(12)
C98 C97 H97A 108.9
C96 C97 H97A 108.9
C98 C97 H97B 108.9
C96 C97 H97B 108.9
H97A C97 H97B 107.7
C97 C98 C99 122.0(12)
C97 C98 H98A 106.8
C99 C98 H98A 106.8
C97 C98 H98B 106.8
C99 C98 H98B 106.8
H98A C98 H98B 106.7
C100 C99 C98 114.0(11)
C100 C99 H99A 108.8
C98 C99 H99A 108.8
C100 C99 H99B 108.8
C98 C99 H99B 108.8
H99A C99 H99B 107.7
C99 C100 C101 112.5(11)
C99 C100 H10B 109.1
C101 C100 H10B 109.1
C99 C100 H10C 109.1
C101 C100 H10C 109.1
H10B C100 H10C 107.8
C106 C101 C102 118.5(10)
C106 C101 C100 118.4(10)
C102 C101 C100 122.9(10)
C101 C102 C103 120.6(9)
C101 C102 H10D 119.7
C103 C102 H10D 119.7
C104 C103 C102 119.5(8)
C104 C103 H10E 120.3
C102 C103 H10E 120.3
C105 C104 C103 118.5(9)
C105 C104 O61 118.2(8)
C103 C104 O61 123.2(8)
C104 C105 C106 121.2(9)
C104 C105 H10F 119.4
C106 C105 H10F 119.4
C101 C106 C105 121.7(8)
C101 C106 H10G 119.2
C105 C106 H10G 119.2
C108 C107 C112 119.2(6)
C108 C107 C75 121.8(5)
C112 C107 C75 119.0(5)
C107 C108 C109 121.9(6)
C107 C108 H10H 119.1
C109 C108 H10H 119.1
C110 C109 C108 119.5(6)
C110 C109 H10I 120.2
C108 C109 H10I 120.2
C109 C110 C111 121.5(6)
C109 C110 H11A 119.3
C111 C110 H11A 119.3
C110 C111 C112 119.9(7)
C110 C111 H11B 120.1
C112 C111 H11B 120.1
C107 C112 C111 118.1(6)
C107 C112 H11C 121.0
C111 C112 H11C 121.0

loop_
_geom_bond_atom_site_label_1
_geom_bond_atom_site_label_2
_geom_bond_distance
O1 C44 1.365(8)
O1 C2 1.455(9)
C2 C3 1.502(10)
C2 H2A 0.9900
C2 H2B 0.9900
C3 C4 1.538(9)
C3 H3A 0.9900
C3 H3B 0.9900
C4 C5 1.513(8)
C4 H4A 0.9900
C4 H4B 0.9900
C5 C6 1.387(9)
C5 C10 1.431(9)
C6 N7 1.334(7)
C6 H6A 0.9500
N7 C8 1.344(7)
C8 C9 1.422(9)
C8 C11 1.471(8)
C9 C10 1.364(8)
C9 H9A 0.9500
C10 H10A 0.9500
C11 N12 1.386(7)
C11 C16 1.398(8)
N12 C13 1.347(7)
C13 C14 1.387(8)
C13 C17 1.488(8)
C14 C15 1.409(8)
C14 H14A 0.9500
C15 C16 1.391(8)
C15 C47 1.494(9)
C16 H16A 0.9500
C17 N18 1.351(7)
C17 C22 1.366(8)
N18 C19 1.345(7)
C19 C20 1.395(9)
C19 H19A 0.9500
C20 C21 1.424(9)
C20 C23 1.551(12)
C21 C22 1.385(9)
C21 H21A 0.9500
C22 H22A 0.9500
C23 C24 1.469(14)
C23 H23A 0.9900
C23 H23B 0.9900
C24 C25 1.573(14)
C24 H24A 0.9900
C24 H24B 0.9900
C25 O26 1.399(12)
C25 H25A 0.9900
C25 H25B 0.9900
O26 C27 1.362(8)
C27 C28 1.377(9)
C27 C32 1.395(9)
C28 C29 1.376(10)
C28 H28A 0.9500
C29 C30 1.427(12)
C29 H29A 0.9500
C30 C31 1.387(11)
C30 C33 1.553(12)
C31 C32 1.385(10)
C31 H31A 0.9500
C32 H32A 0.9500
C33 C34 1.425(11)
C33 H33A 0.9900
C33 H33B 0.9900
C34 C35 1.535(11)
C34 H34A 0.9900
C34 H34B 0.9900
C35 C36 1.527(11)
C35 H35A 0.9900
C35 H35B 0.9900
C36 C37 1.556(11)
C36 H36A 0.9900
C36 H36B 0.9900
C37 C38 1.497(12)
C37 H37A 0.9900
C37 H37B 0.9900
C38 C39 1.541(12)
C38 H38A 0.9900
C38 H38B 0.9900
C39 C40 1.519(11)
C39 H39A 0.9900
C39 H39B 0.9900
C40 C41 1.521(11)
C40 H40A 0.9900
C40 H40B 0.9900
C41 C42 1.357(10)
C41 C46 1.427(11)
C42 C43 1.392(10)
C42 H42A 0.9500
C43 C44 1.372(9)
C43 H43A 0.9500
C44 C45 1.385(11)
C45 C46 1.361(11)
C45 H45A 0.9500
C46 H46A 0.9500
C47 C52 1.413(9)
C47 C48 1.399(9)
C48 C49 1.403(10)
C48 H48A 0.9500
C49 C50 1.376(10)
C49 H49A 0.9500
C50 C51 1.384(10)
C50 H50A 0.9500
C51 C52 1.371(10)
C51 H51A 0.9500
C52 H52A 0.9500
O61 C104 1.384(10)
O61 C62 1.412(11)
C62 C63 1.490(10)
C62 H62A 0.9900
C62 H62B 0.9900
C63 C64 1.545(8)
C63 H63A 0.9900
C63 H63B 0.9900
C64 C65 1.477(8)
C64 H64A 0.9900
C64 H64B 0.9900
C65 C70 1.409(8)
C65 C66 1.417(8)
C66 N67 1.327(7)
C66 H66A 0.9500
N67 C68 1.360(7)
C68 C69 1.386(8)
C68 C71 1.500(7)
C69 C70 1.380(8)
C69 H69A 0.9500
C70 H70A 0.9500
C71 N72 1.346(7)
C71 C76 1.387(8)
N72 C73 1.351(6)
C73 C74 1.396(8)
C73 C77 1.477(7)
C74 C75 1.413(8)
C74 H74A 0.9500
C75 C76 1.384(7)
C75 C107 1.512(9)
C76 H76A 0.9500
C77 N78 1.358(6)
C77 C82 1.405(8)
N78 C79 1.342(7)
C79 C80 1.379(8)
C79 H79A 0.9500
C80 C81 1.385(8)
C80 C83 1.535(8)
C81 C82 1.377(8)
C81 H81A 0.9500
C82 H82A 0.9500
C83 C84 1.536(9)
C83 H83A 0.9900
C83 H83B 0.9900
C84 C85 1.503(9)
C84 H84A 0.9900
C84 H84B 0.9900
C85 O86 1.418(7)
C85 H85A 0.9900
C85 H85B 0.9900
O86 C87 1.404(7)
C87 C88 1.375(9)
C87 C92 1.389(10)
C88 C89 1.341(9)
C88 H88A 0.9500
C89 C90 1.418(11)
C89 H89A 0.9500
C90 C91 1.391(11)
C90 C93 1.513(12)
C91 C92 1.429(10)
C91 H91A 0.9500
C92 H92A 0.9500
C93 C94 1.399(19)
C93 H93A 0.9900
C93 H93B 0.9900
C94 C95 1.75(2)
C94 H94A 0.9900
C94 H94B 0.9900
C95 C96 1.307(14)
C95 H95A 0.9900
C95 H95B 0.9900
C96 C97 1.456(16)
C96 H96A 0.9900
C96 H96B 0.9900
C97 C98 1.443(19)
C97 H97A 0.9900
C97 H97B 0.9900
C98 C99 1.59(2)
C98 H98A 0.9900
C98 H98B 0.9900
C99 C100 1.436(17)
C99 H99A 0.9900
C99 H99B 0.9900
C100 C101 1.579(16)
C100 H10B 0.9900
C100 H10C 0.9900
C101 C106 1.337(15)
C101 C102 1.361(13)
C102 C103 1.409(13)
C102 H10D 0.9500
C103 C104 1.374(12)
C103 H10E 0.9500
C104 C105 1.348(11)
C105 C106 1.379(14)
C105 H10F 0.9500
C106 H10G 0.9500
C107 C108 1.353(8)
C107 C112 1.398(8)
C108 C109 1.388(9)
C108 H10H 0.9500
C109 C110 1.330(9)
C109 H10I 0.9500
C110 C111 1.365(10)
C110 H11A 0.9500
C111 C112 1.420(10)
C111 H11B 0.9500
C112 H11C 0.9500

loop_
_geom_torsion_atom_site_label_1
_geom_torsion_atom_site_label_2
_geom_torsion_atom_site_label_3
_geom_torsion_atom_site_label_4
_geom_torsion
C44 O1 C2 C3 -167.8(6)
O1 C2 C3 C4 63.9(7)
C2 C3 C4 C5 64.3(8)
C3 C4 C5 C6 85.0(7)
C3 C4 C5 C10 -93.0(7)
C10 C5 C6 N7 -3.7(8)
C4 C5 C6 N7 178.2(5)
C5 C6 N7 C8 2.1(8)
C6 N7 C8 C9 0.3(8)
C6 N7 C8 C11 -176.2(5)
N7 C8 C9 C10 -0.7(9)
C11 C8 C9 C10 175.6(5)
C8 C9 C10 C5 -1.0(9)
C6 C5 C10 C9 3.0(8)
C4 C5 C10 C9 -178.9(6)
N7 C8 C11 N12 179.1(5)
C9 C8 C11 N12 2.7(8)
N7 C8 C11 C16 0.0(8)
C9 C8 C11 C16 -176.4(5)
C16 C11 N12 C13 1.6(7)
C8 C11 N12 C13 -177.5(5)
C11 N12 C13 C14 -0.1(8)
C11 N12 C13 C17 -179.9(4)
N12 C13 C14 C15 -1.9(8)
C17 C13 C14 C15 177.9(5)
C13 C14 C15 C16 2.2(8)
C13 C14 C15 C47 -178.5(5)
C14 C15 C16 C11 -0.7(8)
C47 C15 C16 C11 -180.0(5)
N12 C11 C16 C15 -1.2(8)
C8 C11 C16 C15 177.9(5)
N12 C13 C17 N18 -166.9(5)
C14 C13 C17 N18 13.3(7)
N12 C13 C17 C22 16.1(8)
C14 C13 C17 C22 -163.7(6)
C22 C17 N18 C19 -0.9(8)
C13 C17 N18 C19 -178.1(5)
C17 N18 C19 C20 -1.3(9)
N18 C19 C20 C21 1.6(11)
N18 C19 C20 C23 -168.0(7)
C19 C20 C21 C22 0.1(12)
C23 C20 C21 C22 169.8(8)
N18 C17 C22 C21 2.7(10)
C13 C17 C22 C21 179.6(7)
C20 C21 C22 C17 -2.2(12)
C19 C20 C23 C24 -126.7(9)
C21 C20 C23 C24 64.3(11)
C20 C23 C24 C25 -165.9(8)
C23 C24 C25 O26 76.1(10)
C24 C25 O26 C27 78.7(10)
C25 O26 C27 C28 9.0(12)
C25 O26 C27 C32 -173.9(7)
O26 C27 C28 C29 174.9(7)
C32 C27 C28 C29 -2.1(11)
C27 C28 C29 C30 -2.2(12)
C28 C29 C30 C31 6.4(12)
C28 C29 C30 C33 -174.7(8)
C29 C30 C31 C32 -6.9(12)
C33 C30 C31 C32 174.3(8)
C30 C31 C32 C27 3.0(12)
O26 C27 C32 C31 -175.4(6)
C28 C27 C32 C31 1.7(10)
C31 C30 C33 C34 39.1(15)
C29 C30 C33 C34 -139.6(9)
C30 C33 C34 C35 171.4(9)
C33 C34 C35 C36 178.8(9)
C34 C35 C36 C37 52.4(10)
C35 C36 C37 C38 57.3(10)
C36 C37 C38 C39 -173.1(7)
C37 C38 C39 C40 -69.5(10)
C38 C39 C40 C41 -176.9(7)
C39 C40 C41 C42 60.3(9)
C39 C40 C41 C46 -117.6(8)
C46 C41 C42 C43 0.3(11)
C40 C41 C42 C43 -177.7(7)
C41 C42 C43 C44 -0.9(11)
C42 C43 C44 O1 177.2(7)
C42 C43 C44 C45 1.2(11)
C2 O1 C44 C43 -14.5(10)
C2 O1 C44 C45 161.7(7)
C43 C44 C45 C46 -1.0(13)
O1 C44 C45 C46 -177.6(8)
C44 C45 C46 C41 0.5(14)
C42 C41 C46 C45 -0.1(12)
C40 C41 C46 C45 177.9(8)
C16 C15 C47 C52 -157.3(6)
C14 C15 C47 C52 23.5(8)
C16 C15 C47 C48 25.2(9)
C14 C15 C47 C48 -154.1(6)
C52 C47 C48 C49 -2.0(10)
C15 C47 C48 C49 175.7(6)
C47 C48 C49 C50 3.1(11)
C48 C49 C50 C51 -2.2(11)
C49 C50 C51 C52 0.4(11)
C50 C51 C52 C47 0.7(10)
C48 C47 C52 C51 0.1(10)
C15 C47 C52 C51 -177.5(6)
C104 O61 C62 C63 62.4(9)
O61 C62 C63 C64 55.6(9)
C62 C63 C64 C65 -155.2(6)
C63 C64 C65 C70 85.2(7)
C63 C64 C65 C66 -92.7(7)
C70 C65 C66 N67 -0.2(8)
C64 C65 C66 N67 177.9(5)
C65 C66 N67 C68 0.7(8)
C66 N67 C68 C69 -1.7(8)
C66 N67 C68 C71 178.9(5)
N67 C68 C69 C70 2.1(8)
C71 C68 C69 C70 -178.5(5)
C68 C69 C70 C65 -1.5(8)
C66 C65 C70 C69 0.5(8)
C64 C65 C70 C69 -177.5(5)
N67 C68 C71 N72 178.6(4)
C69 C68 C71 N72 -0.9(8)
N67 C68 C71 C76 -2.4(7)
C69 C68 C71 C76 178.2(5)
C76 C71 N72 C73 -1.2(7)
C68 C71 N72 C73 177.8(4)
C71 N72 C73 C74 0.5(8)
C71 N72 C73 C77 -179.3(4)
N72 C73 C74 C75 0.4(8)
C77 C73 C74 C75 -179.8(5)
C73 C74 C75 C76 -0.6(8)
C73 C74 C75 C107 177.4(5)
N72 C71 C76 C75 1.0(8)
C68 C71 C76 C75 -177.9(5)
C74 C75 C76 C71 -0.1(8)
C107 C75 C76 C71 -178.1(5)
N72 C73 C77 N78 163.6(5)
C74 C73 C77 N78 -16.2(7)
N72 C73 C77 C82 -13.1(7)
C74 C73 C77 C82 167.0(5)
C82 C77 N78 C79 -0.2(8)
C73 C77 N78 C79 -176.9(5)
C77 N78 C79 C80 -0.2(9)
N78 C79 C80 C81 -0.3(9)
N78 C79 C80 C83 175.5(5)
C79 C80 C81 C82 1.2(9)
C83 C80 C81 C82 -174.6(6)
C80 C81 C82 C77 -1.6(9)
N78 C77 C82 C81 1.0(8)
C73 C77 C82 C81 177.6(5)
C81 C80 C83 C84 -61.7(8)
C79 C80 C83 C84 122.7(6)
C80 C83 C84 C85 168.1(5)
C83 C84 C85 O86 -67.6(6)
C84 C85 O86 C87 -70.7(7)
C85 O86 C87 C88 163.9(5)
C85 O86 C87 C92 -19.5(9)
C92 C87 C88 C89 0.7(10)
O86 C87 C88 C89 177.5(6)
C87 C88 C89 C90 -1.9(11)
C88 C89 C90 C91 2.9(11)
C88 C89 C90 C93 -175.8(8)
C89 C90 C91 C92 -2.7(11)
C93 C90 C91 C92 175.9(8)
C88 C87 C92 C91 -0.4(10)
O86 C87 C92 C91 -176.9(6)
C90 C91 C92 C87 1.5(11)
C91 C90 C93 C94 66.4(13)
C89 C90 C93 C94 -115.0(12)
C90 C93 C94 C95 177.5(10)
C93 C94 C95 C96 -155.9(15)
C94 C95 C96 C97 47(3)
C95 C96 C97 C98 -152(2)
C96 C97 C98 C99 -176.5(12)
C97 C98 C99 C100 -77.3(18)
C98 C99 C100 C101 -178.1(12)
C99 C100 C101 C106 -90.3(15)
C99 C100 C101 C102 95.2(15)
C106 C101 C102 C103 0.7(15)
C100 C101 C102 C103 175.2(9)
C101 C102 C103 C104 -2.2(12)
C102 C103 C104 C105 3.1(11)
C102 C103 C104 O61 177.8(6)
C62 O61 C104 C105 -146.9(7)
C62 O61 C104 C103 38.4(10)
C103 C104 C105 C106 -2.6(13)
O61 C104 C105 C106 -177.6(9)
C102 C101 C106 C105 -0.1(17)
C100 C101 C106 C105 -174.9(10)
C104 C105 C106 C101 1.1(17)
C76 C75 C107 C108 -36.9(8)
C74 C75 C107 C108 145.2(6)
C76 C75 C107 C112 144.4(6)
C74 C75 C107 C112 -33.5(8)
C112 C107 C108 C109 0.5(10)
C75 C107 C108 C109 -178.2(6)
C107 C108 C109 C110 0.1(10)
C108 C109 C110 C111 -1.2(11)
C109 C110 C111 C112 1.6(13)
C108 C107 C112 C111 0.0(11)
C75 C107 C112 C111 178.7(7)
C110 C111 C112 C107 -1.0(13)
